data_7046168
loop_
_publ_author_name
'Parish, James D.'
'Snook, Michael W.'
'Johnson, Andrew L.'
'Kociok-K\"ohn, Gabriele'

_publ_section_title
;
 Synthesis, characterisation and thermal properties of Sn(ii) pyrrolide
 complexes.
;
_journal_issue 23
_journal_name_full 'Dalton transactions (Cambridge, England : 2003)'
_journal_page_first 7721
_journal_page_last 7729
_journal_paper_doi 10.1039/c8dt00490k
_journal_volume 47
_journal_year 2018
_chemical_formula_moiety 'C14 H18 N4 Sn'
_chemical_formula_sum 'C14 H18 N4 Sn'
_chemical_formula_weight 361.01
_chemical_properties_physical Air-sensitive,Moisture-sensitive,Oxygen-sensitive
_space_group_crystal_system monoclinic
_space_group_IT_number 4
_space_group_name_Hall 'P 2yb'
_space_group_name_H-M_alt 'P 1 21 1'
_symmetry_space_group_name_Hall 'P 2yb'
_symmetry_space_group_name_H-M 'P 1 21 1'
_atom_sites_solution_hydrogens geom
_audit_creation_method SHELXL-2016/6
_audit_update_record
;
2018-01-30 deposited with the CCDC.
2018-04-30 downloaded from the CCDC.
;
_cell_angle_alpha 90
_cell_angle_beta 93.866(3)
_cell_angle_gamma 90
_cell_formula_units_Z 2
_cell_length_a 8.5561(3)
_cell_length_b 8.8998(3)
_cell_length_c 10.0193(3)
_cell_measurement_reflns_used 4251
_cell_measurement_temperature 150(2)
_cell_measurement_theta_max 72.8200
_cell_measurement_theta_min 4.4010
_cell_volume 761.21(4)
_computing_cell_refinement 'CrysAlisPro 1.171.38.46 (Rigaku OD, 2015)'
_computing_data_collection 'CrysAlisPro 1.171.38.46 (Rigaku OD, 2015)'
_computing_data_reduction 'CrysAlisPro 1.171.38.46 (Rigaku OD, 2015)'
_computing_molecular_graphics 'ORTEP3 for Windows - Farrugia, L. J. J. Appl. Crystallogr. 1997, 30, 565'
_computing_publication_material
;
 'WinGX publication routines, Farrugia, 
 L. J., J. Appl. Crystallogr., 1999, 32, 837-838
;
_computing_structure_refinement
;
 SHELXL-2016/6 (Sheldrick, 2016)
 Sheldrick GM (2008) Acta Crystallogr A64:112--122 and 
 C. B. H\"ubschle, G. M. Sheldrick and B. Dittrich
 ShelXle: a Qt graphical user interface for SHELXL
 J. Appl. Cryst., 44, (2011) 1281-1284.
;
_computing_structure_solution
; 
 SHELXT
 Sheldrick, G. M. (2008). Acta Cryst. A64, 112-122.
;
_diffrn_ambient_environment N~2~
_diffrn_ambient_temperature 150.00(10)
_diffrn_detector 'CCD plate'
_diffrn_detector_area_resol_mean 8.1150
_diffrn_detector_type EosS2
_diffrn_measured_fraction_theta_full 1.000
_diffrn_measured_fraction_theta_max 0.994
_diffrn_measurement_device 'four-circle diffractometer'
_diffrn_measurement_device_type 'SuperNova, Dual, Cu at zero, EosS2'
_diffrn_measurement_method '\w scans'
_diffrn_radiation_monochromator mirror
_diffrn_radiation_probe x-ray
_diffrn_radiation_type 'Cu K\a'
_diffrn_radiation_wavelength 1.54184
_diffrn_reflns_av_R_equivalents 0.0279
_diffrn_reflns_av_unetI/netI 0.0248
_diffrn_reflns_Laue_measured_fraction_full 1.000
_diffrn_reflns_Laue_measured_fraction_max 0.994
_diffrn_reflns_limit_h_max 10
_diffrn_reflns_limit_h_min -10
_diffrn_reflns_limit_k_max 6
_diffrn_reflns_limit_k_min -10
_diffrn_reflns_limit_l_max 11
_diffrn_reflns_limit_l_min -12
_diffrn_reflns_number 5956
_diffrn_reflns_point_group_measured_fraction_full 0.762
_diffrn_reflns_point_group_measured_fraction_max 0.749
_diffrn_reflns_theta_full 67.684
_diffrn_reflns_theta_max 73.010
_diffrn_reflns_theta_min 4.423
_diffrn_source 'micro-focus sealed X-ray tube'
_diffrn_source_type 'SuperNova (Cu) X-ray Source'
_exptl_absorpt_coefficient_mu 13.285
_exptl_absorpt_correction_T_max 1.000
_exptl_absorpt_correction_T_min 0.336
_exptl_absorpt_correction_type gaussian
_exptl_absorpt_process_details
;
CrysAlisPro 1.171.38.46 (Rigaku Oxford Diffraction, 2015)
Numerical absorption correction based on gaussian integration over
            a multifaceted crystal model
Empirical absorption correction using spherical harmonics,
 implemented in SCALE3 ABSPACK scaling algorithm.
;
_exptl_crystal_colour colourless
_exptl_crystal_density_diffrn 1.575
_exptl_crystal_description plate
_exptl_crystal_F_000 360
_exptl_crystal_size_max 0.320
_exptl_crystal_size_mid 0.150
_exptl_crystal_size_min 0.030
_refine_diff_density_max 1.203
_refine_diff_density_min -0.788
_refine_diff_density_rms 0.109
_refine_ls_abs_structure_details
;
 Flack x determined using 644 quotients [(I+)-(I-)]/[(I+)+(I-)]
 (Parsons, Flack and Wagner, Acta Cryst. B69 (2013) 249-259).
;
_refine_ls_abs_structure_Flack 0.001(14)
_refine_ls_extinction_method none
_refine_ls_goodness_of_fit_ref 1.077
_refine_ls_hydrogen_treatment constr
_refine_ls_matrix_type full
_refine_ls_number_parameters 174
_refine_ls_number_reflns 2288
_refine_ls_number_restraints 1
_refine_ls_restrained_S_all 1.076
_refine_ls_R_factor_all 0.0338
_refine_ls_R_factor_gt 0.0336
_refine_ls_shift/su_max 0.000
_refine_ls_shift/su_mean 0.000
_refine_ls_structure_factor_coef Fsqd
_refine_ls_weighting_details 'w=1/[\s^2^(Fo^2^)+(0.0700P)^2^+0.2157P] where P=(Fo^2^+2Fc^2^)/3'
_refine_ls_weighting_scheme calc
_refine_ls_wR_factor_gt 0.0894
_refine_ls_wR_factor_ref 0.0896
_reflns_Friedel_coverage 0.412
_reflns_Friedel_fraction_full 0.488
_reflns_Friedel_fraction_max 0.469
_reflns_number_gt 2260
_reflns_number_total 2288
_reflns_threshold_expression 'I > 2\s(I)'
_cod_data_source_file c8dt00490k2.cif
_cod_data_source_block s17alj26
_cod_depositor_comments 'Adding full bibliography for 7046166--7046171.cif.'
_cod_database_code 7046168
_shelx_shelxl_version_number 2016/6
_shelx_space_group_comment
;
The symmetry employed for this shelxl refinement is uniquely defined
by the following loop, which should always be used as a source of
symmetry information in preference to the above space-group names.
They are only intended as comments.
;
_shelx_estimated_absorpt_t_min 0.100
_shelx_estimated_absorpt_t_max 0.691
_oxdiff_exptl_absorpt_empirical_full_min 0.652
_oxdiff_exptl_absorpt_empirical_full_max 2.194
_oxdiff_exptl_absorpt_empirical_details
;
Empirical correction (ABSPACK) includes:
- Absorption correction using spherical harmonics
- Frame scaling
;

loop_
_space_group_symop_operation_xyz
'x, y, z'
'-x, y+1/2, -z'

loop_
_atom_site_label
_atom_site_type_symbol
_atom_site_fract_x
_atom_site_fract_y
_atom_site_fract_z
_atom_site_U_iso_or_equiv
_atom_site_adp_type
_atom_site_occupancy
_atom_site_site_symmetry_order
_atom_site_calc_flag
_atom_site_refinement_flags_posn
_atom_site_refinement_flags_adp
Sn1 Sn 0.20381(3) 0.25868(10) 0.22058(3) 0.03030(15) Uani 1 1 d . .
N1 N -0.0319(6) 0.3487(6) 0.2220(6) 0.0365(12) Uani 1 1 d . .
N2 N 0.1949(8) 0.5149(9) 0.1257(7) 0.0476(16) Uani 1 1 d . .
N3 N 0.2899(6) 0.3629(7) 0.4067(5) 0.0339(11) Uani 1 1 d . .
N4 N 0.1280(9) 0.1050(8) 0.3990(7) 0.0500(15) Uani 1 1 d . .
C1 C -0.1670(9) 0.2883(8) 0.2630(7) 0.0421(18) Uani 1 1 d . .
H1 H -0.173995 0.198819 0.313996 0.051 Uiso 1 1 calc R U
C2 C -0.2924(8) 0.3779(15) 0.2187(8) 0.055(3) Uani 1 1 d . .
H2 H -0.398994 0.361954 0.235971 0.066 Uiso 1 1 calc R U
C3 C -0.2352(9) 0.4951(10) 0.1447(8) 0.0485(18) Uani 1 1 d . .
H3 H -0.293814 0.573378 0.100608 0.058 Uiso 1 1 calc R U
C4 C -0.0744(8) 0.4737(8) 0.1485(7) 0.0379(14) Uani 1 1 d . .
C5 C 0.0541(11) 0.5582(11) 0.0972(7) 0.055(2) Uani 1 1 d . .
H5 H 0.033704 0.644671 0.043235 0.066 Uiso 1 1 calc R U
C6 C 0.3195(10) 0.5993(10) 0.0656(7) 0.0447(16) Uani 1 1 d . .
H6A H 0.405319 0.620668 0.134271 0.054 Uiso 1 1 calc R U
H6B H 0.277803 0.696331 0.030388 0.054 Uiso 1 1 calc R U
C7 C 0.3817(10) 0.5080(11) -0.0469(7) 0.0520(19) Uani 1 1 d . .
H7A H 0.392536 0.402708 -0.019185 0.078 Uiso 1 1 calc R U
H7B H 0.484153 0.547276 -0.068026 0.078 Uiso 1 1 calc R U
H7C H 0.308624 0.514938 -0.126303 0.078 Uiso 1 1 calc R U
C21 C 0.3719(8) 0.4885(9) 0.4351(8) 0.0383(15) Uani 1 1 d . .
H21 H 0.389861 0.565788 0.372532 0.046 Uiso 1 1 calc R U
C22 C 0.4265(10) 0.4898(10) 0.5679(8) 0.0508(18) Uani 1 1 d . .
H22 H 0.486712 0.566575 0.612709 0.061 Uiso 1 1 calc R U
C23 C 0.3761(10) 0.3568(10) 0.6227(7) 0.0518(19) Uani 1 1 d . .
H23 H 0.396170 0.323461 0.712326 0.062 Uiso 1 1 calc R U
C24 C 0.2917(8) 0.2830(8) 0.5221(6) 0.0407(18) Uani 1 1 d . .
C25 C 0.2018(11) 0.1455(10) 0.5111(8) 0.0503(18) Uani 1 1 d . .
H25 H 0.196513 0.083151 0.587602 0.060 Uiso 1 1 calc R U
C26 C 0.0517(11) -0.0397(9) 0.3960(9) 0.0536(19) Uani 1 1 d . .
H26A H 0.048003 -0.074816 0.489520 0.064 Uiso 1 1 calc R U
H26B H -0.057964 -0.024944 0.360264 0.064 Uiso 1 1 calc R U
C27 C 0.116(2) -0.1548(15) 0.3226(19) 0.131(8) Uani 1 1 d . .
H27A H 0.055997 -0.165716 0.236480 0.196 Uiso 1 1 calc R U
H27B H 0.112910 -0.249201 0.372654 0.196 Uiso 1 1 calc R U
H27C H 0.225228 -0.130129 0.307238 0.196 Uiso 1 1 calc R U

loop_
_atom_site_aniso_label
_atom_site_aniso_U_11
_atom_site_aniso_U_22
_atom_site_aniso_U_33
_atom_site_aniso_U_23
_atom_site_aniso_U_13
_atom_site_aniso_U_12
Sn1 0.0315(2) 0.0318(2) 0.0272(2) -0.0044(2) -0.00036(13) 0.0012(2)
N1 0.032(2) 0.037(3) 0.039(3) -0.005(2) -0.008(2) 0.003(2)
N2 0.051(4) 0.050(4) 0.043(3) 0.003(3) 0.006(3) -0.003(3)
N3 0.028(2) 0.044(3) 0.029(2) -0.008(2) -0.0018(18) 0.002(2)
N4 0.059(4) 0.036(3) 0.057(4) 0.002(3) 0.014(3) -0.002(3)
C1 0.054(3) 0.036(6) 0.036(3) -0.007(3) 0.004(3) -0.010(3)
C2 0.041(5) 0.061(7) 0.064(6) -0.006(4) 0.008(4) -0.006(3)
C3 0.038(3) 0.055(5) 0.052(4) -0.003(4) -0.004(3) 0.010(3)
C4 0.037(3) 0.041(4) 0.035(3) 0.000(3) 0.000(2) 0.003(3)
C5 0.071(5) 0.061(5) 0.033(3) 0.003(4) -0.002(3) 0.008(4)
C6 0.052(4) 0.047(4) 0.036(3) 0.004(3) 0.004(3) -0.005(3)
C7 0.056(4) 0.060(5) 0.040(4) 0.004(4) 0.009(3) 0.003(4)
C21 0.035(3) 0.037(4) 0.043(3) -0.005(3) 0.004(3) -0.005(3)
C22 0.051(4) 0.051(5) 0.048(4) -0.018(4) -0.008(3) -0.002(4)
C23 0.057(4) 0.062(5) 0.035(3) -0.005(3) -0.008(3) 0.016(4)
C24 0.048(3) 0.037(5) 0.038(3) 0.002(3) 0.007(2) 0.012(3)
C25 0.062(5) 0.045(4) 0.044(4) 0.008(3) 0.003(3) 0.007(4)
C26 0.062(5) 0.041(4) 0.058(4) 0.009(4) 0.005(4) -0.006(4)
C27 0.171(16) 0.067(9) 0.166(16) -0.059(10) 0.097(14) -0.042(10)

loop_
_atom_type_symbol
_atom_type_description
_atom_type_scat_dispersion_real
_atom_type_scat_dispersion_imag
_atom_type_scat_source
C C 0.0181 0.0091 'International Tables Vol C Tables 4.2.6.8 and 6.1.1.4'
H H 0.0000 0.0000 'International Tables Vol C Tables 4.2.6.8 and 6.1.1.4'
N N 0.0311 0.0180 'International Tables Vol C Tables 4.2.6.8 and 6.1.1.4'
Sn Sn 0.0259 5.4591 'International Tables Vol C Tables 4.2.6.8 and 6.1.1.4'

loop_
_exptl_crystal_face_index_h
_exptl_crystal_face_index_k
_exptl_crystal_face_index_l
_exptl_crystal_face_perp_dist
0 -6 -1 0.1463
1 0 6 0.0231
-1 0 7 0.0153
1 1 -6 0.0152
0 -6 1 0.1443
3 5 0 0.1471
6 0 -1 0.0722
-6 0 1 0.0722
1 0 -7 0.0134

loop_
_geom_angle_atom_site_label_1
_geom_angle_atom_site_label_2
_geom_angle_atom_site_label_3
_geom_angle
N3 Sn1 N1 95.64(19)
N3 Sn1 N4 72.1(2)
N1 Sn1 N4 84.6(2)
N3 Sn1 N2 86.3(2)
N1 Sn1 N2 70.0(2)
N4 Sn1 N2 144.9(2)
C1 N1 C4 106.4(5)
C1 N1 Sn1 131.5(5)
C4 N1 Sn1 120.6(4)
C5 N2 C6 117.0(8)
C5 N2 Sn1 111.6(6)
C6 N2 Sn1 128.8(5)
C21 N3 C24 106.3(6)
C21 N3 Sn1 133.1(5)
C24 N3 Sn1 119.5(5)
C25 N4 C26 117.2(8)
C25 N4 Sn1 110.4(6)
C26 N4 Sn1 130.1(6)
N1 C1 C2 109.3(7)
N1 C1 H1 125.4
C2 C1 H1 125.4
C1 C2 C3 108.0(6)
C1 C2 H2 126.0
C3 C2 H2 126.0
C4 C3 C2 105.5(7)
C4 C3 H3 127.2
C2 C3 H3 127.2
N1 C4 C3 110.7(6)
N1 C4 C5 115.5(6)
C3 C4 C5 133.8(8)
N2 C5 C4 119.3(8)
N2 C5 H5 120.4
C4 C5 H5 120.4
N2 C6 C7 109.4(7)
N2 C6 H6A 109.8
C7 C6 H6A 109.8
N2 C6 H6B 109.8
C7 C6 H6B 109.8
H6A C6 H6B 108.2
C6 C7 H7A 109.5
C6 C7 H7B 109.5
H7A C7 H7B 109.5
C6 C7 H7C 109.5
H7A C7 H7C 109.5
H7B C7 H7C 109.5
N3 C21 C22 110.5(7)
N3 C21 H21 124.7
C22 C21 H21 124.7
C21 C22 C23 106.3(7)
C21 C22 H22 126.9
C23 C22 H22 126.9
C24 C23 C22 106.3(7)
C24 C23 H23 126.8
C22 C23 H23 126.8
N3 C24 C23 110.6(7)
N3 C24 C25 113.8(6)
C23 C24 C25 135.6(7)
N4 C25 C24 121.7(7)
N4 C25 H25 119.2
C24 C25 H25 119.2
C27 C26 N4 118.1(9)
C27 C26 H26A 107.8
N4 C26 H26A 107.8
C27 C26 H26B 107.8
N4 C26 H26B 107.8
H26A C26 H26B 107.1
C26 C27 H27A 109.5
C26 C27 H27B 109.5
H27A C27 H27B 109.5
C26 C27 H27C 109.5
H27A C27 H27C 109.5
H27B C27 H27C 109.5

loop_
_geom_bond_atom_site_label_1
_geom_bond_atom_site_label_2
_geom_bond_distance
Sn1 N3 2.167(5)
Sn1 N1 2.171(5)
Sn1 N4 2.375(7)
Sn1 N2 2.470(8)
N1 C1 1.363(9)
N1 C4 1.370(9)
N2 C5 1.279(12)
N2 C6 1.466(10)
N3 C21 1.339(10)
N3 C24 1.357(9)
N4 C25 1.302(11)
N4 C26 1.444(10)
C1 C2 1.386(13)
C1 H1 0.9500
C2 C3 1.388(14)
C2 H2 0.9500
C3 C4 1.387(10)
C3 H3 0.9500
C4 C5 1.454(12)
C5 H5 0.9500
C6 C7 1.515(11)
C6 H6A 0.9900
C6 H6B 0.9900
C7 H7A 0.9800
C7 H7B 0.9800
C7 H7C 0.9800
C21 C22 1.380(11)
C21 H21 0.9500
C22 C23 1.387(13)
C22 H22 0.9500
C23 C24 1.367(11)
C23 H23 0.9500
C24 C25 1.445(12)
C25 H25 0.9500
C26 C27 1.396(14)
C26 H26A 0.9900
C26 H26B 0.9900
C27 H27A 0.9800
C27 H27B 0.9800
C27 H27C 0.9800

loop_
_geom_torsion_atom_site_label_1
_geom_torsion_atom_site_label_2
_geom_torsion_atom_site_label_3
_geom_torsion_atom_site_label_4
_geom_torsion
C4 N1 C1 C2 -1.8(8)
Sn1 N1 C1 C2 -167.9(5)
N1 C1 C2 C3 1.8(9)
C1 C2 C3 C4 -1.0(10)
C1 N1 C4 C3 1.2(8)
Sn1 N1 C4 C3 169.2(5)
C1 N1 C4 C5 178.6(6)
Sn1 N1 C4 C5 -13.5(8)
C2 C3 C4 N1 -0.1(9)
C2 C3 C4 C5 -176.8(8)
C6 N2 C5 C4 176.9(7)
Sn1 N2 C5 C4 13.3(9)
N1 C4 C5 N2 -1.8(11)
C3 C4 C5 N2 174.8(9)
C5 N2 C6 C7 -105.1(9)
Sn1 N2 C6 C7 55.1(9)
C24 N3 C21 C22 0.1(8)
Sn1 N3 C21 C22 -167.2(5)
N3 C21 C22 C23 0.6(9)
C21 C22 C23 C24 -1.0(9)
C21 N3 C24 C23 -0.8(8)
Sn1 N3 C24 C23 168.6(5)
C21 N3 C24 C25 177.4(6)
Sn1 N3 C24 C25 -13.2(8)
C22 C23 C24 N3 1.1(9)
C22 C23 C24 C25 -176.5(9)
C26 N4 C25 C24 175.4(7)
Sn1 N4 C25 C24 10.7(10)
N3 C24 C25 N4 0.3(11)
C23 C24 C25 N4 177.9(8)
C25 N4 C26 C27 -109.1(15)
Sn1 N4 C26 C27 52.0(16)

loop_
_exptl_oxdiff_crystal_face_indexfrac_h
_exptl_oxdiff_crystal_face_indexfrac_k
_exptl_oxdiff_crystal_face_indexfrac_l
_exptl_oxdiff_crystal_face_x
_exptl_oxdiff_crystal_face_y
_exptl_oxdiff_crystal_face_z
-0.0100 -5.9931 -0.9735 -0.0436 0.0245 1.0474
1.0012 0.0174 5.9946 0.9033 -0.2894 -0.0942
-0.9964 0.0201 6.9949 1.0737 0.0522 -0.1138
0.9984 0.9811 -6.0000 -0.9397 -0.0715 -0.0741
-0.0093 -5.9874 1.0249 0.2606 -0.0120 1.0153
3.0050 4.9921 -0.0230 -0.1180 -0.5451 -0.8540
5.9935 -0.0024 -1.0024 -0.2072 -1.0615 0.0269
-5.9935 0.0024 1.0024 0.2072 1.0615 -0.0269
0.9964 -0.0201 -6.9949 -1.0737 -0.0522 0.1138
